data_4512919
loop_
_publ_author_name
'Yahsi, Yasemin'
'Gungor, Elif'
'Kara, Hulya'

_publ_section_title
;
 Chlorometallate-Pyridinium Boronic Acid Salts for Crystal Engineering:
 Synthesis of One-, Two-, and Three-Dimensional Hydrogen Bond Networks
;
_journal_issue 6
_journal_name_full 'Crystal Growth &amp; Design'
_journal_page_first 2652
_journal_paper_doi 10.1021/cg501769b
_journal_volume 15
_journal_year 2015
_chemical_formula_sum 'C10 H14 B2 Cl4 Mn N2 O4'
_chemical_formula_weight 444.59
_chemical_name_systematic
; 
 ? 
;
_space_group_IT_number 2
_symmetry_cell_setting triclinic
_symmetry_space_group_name_Hall '-P 1'
_symmetry_space_group_name_H-M 'P -1'
_atom_sites_solution_hydrogens geom
_atom_sites_solution_primary direct
_atom_sites_solution_secondary difmap
_audit_creation_method SHELXL-97
_cell_angle_alpha 84.92(3)
_cell_angle_beta 82.68(3)
_cell_angle_gamma 81.80(3)
_cell_formula_units_Z 1
_cell_length_a 3.7276(7)
_cell_length_b 7.8853(16)
_cell_length_c 14.104(3)
_cell_measurement_reflns_used 2159
_cell_measurement_temperature 100(2)
_cell_measurement_theta_max 27.484
_cell_measurement_theta_min 2.6165
_cell_volume 405.93(15)
_computing_cell_refinement 'SAINT (Bruker, 2002)'
_computing_data_collection 'SMART (Bruker, 2002)'
_computing_data_reduction 'SHELXTL (Bruker, 2002)'
_computing_molecular_graphics SHELXTL
_computing_publication_material SHELXTL
_computing_structure_refinement SHELXTL
_computing_structure_solution SHELXTL
_diffrn_ambient_temperature 100(2)
_diffrn_measured_fraction_theta_full 0.972
_diffrn_measured_fraction_theta_max 0.972
_diffrn_measurement_device_type 'Bruker SMART APEX CCD area-detector'
_diffrn_measurement_method 'phi and omega scans'
_diffrn_radiation_monochromator graphite
_diffrn_radiation_source 'fine-focus sealed tube'
_diffrn_radiation_type MoK\a
_diffrn_radiation_wavelength 0.71073
_diffrn_reflns_av_R_equivalents 0.0395
_diffrn_reflns_av_sigmaI/netI 0.0599
_diffrn_reflns_limit_h_max 4
_diffrn_reflns_limit_h_min -4
_diffrn_reflns_limit_k_max 10
_diffrn_reflns_limit_k_min -10
_diffrn_reflns_limit_l_max 18
_diffrn_reflns_limit_l_min -18
_diffrn_reflns_number 3688
_diffrn_reflns_theta_full 27.48
_diffrn_reflns_theta_max 27.48
_diffrn_reflns_theta_min 2.90
_exptl_absorpt_coefficient_mu 1.487
_exptl_absorpt_correction_T_max 0.971
_exptl_absorpt_correction_T_min 0.743
_exptl_absorpt_correction_type multi-scan
_exptl_absorpt_process_details '(SADABS; Sheldrick, 2003)'
_exptl_crystal_colour white
_exptl_crystal_density_diffrn 1.819
_exptl_crystal_density_method 'not measured'
_exptl_crystal_description needle
_exptl_crystal_F_000 223
_exptl_crystal_size_max 0.2
_exptl_crystal_size_mid 0.03
_exptl_crystal_size_min 0.02
_refine_diff_density_max 2.580
_refine_diff_density_min -0.591
_refine_diff_density_rms 0.210
_refine_ls_extinction_method none
_refine_ls_goodness_of_fit_ref 1.063
_refine_ls_hydrogen_treatment mixed
_refine_ls_matrix_type full
_refine_ls_number_parameters 112
_refine_ls_number_reflns 1811
_refine_ls_number_restraints 1
_refine_ls_restrained_S_all 1.063
_refine_ls_R_factor_all 0.0651
_refine_ls_R_factor_gt 0.0583
_refine_ls_shift/su_max 0.001
_refine_ls_shift/su_mean 0.000
_refine_ls_structure_factor_coef Fsqd
_refine_ls_weighting_details 'calc w=1/[\s^2^(Fo^2^)+(0.1075P)^2^+0.0000P] where P=(Fo^2^+2Fc^2^)/3'
_refine_ls_weighting_scheme calc
_refine_ls_wR_factor_gt 0.1508
_refine_ls_wR_factor_ref 0.1555
_reflns_number_gt 1581
_reflns_number_total 1811
_reflns_threshold_expression >2sigma(I)
_cod_data_source_file cg501769b_si_001.cif
_cod_data_source_block 1
_cod_depositor_comments
;
The following automatic conversions were performed:

'_symmetry_cell_setting' value 'Triclinic' changed to 'triclinic'
according to
/usr/data/users/saulius/crontab/automatic-downloads/rss-feeds/ACS/lib/dictionaries/cif_core.dic
dictionary named 'cif_core.dic' version 2.4.2 from 2011-04-26.

Automatic conversion script
Id: cif_fix_values 3271 2015-04-21 07:52:19Z andrius 

 Adding full bibliography for 4512919--4512925.cif.
;
_cod_original_cell_volume 405.94(14)
_cod_original_sg_symbol_H-M P-1
_cod_database_code 4512919

loop_
_symmetry_equiv_pos_as_xyz
'x, y, z'
'-x, -y, -z'

loop_
_atom_site_label
_atom_site_type_symbol
_atom_site_fract_x
_atom_site_fract_y
_atom_site_fract_z
_atom_site_U_iso_or_equiv
_atom_site_adp_type
_atom_site_occupancy
_atom_site_symmetry_multiplicity
_atom_site_calc_flag
_atom_site_refinement_flags
Mn1 Mn 0.0000 0.0000 1.0000 0.0085(3) Uani 1 2 d S
Cl1 Cl 0.4194(2) 0.22247(10) 1.00204(6) 0.0093(3) Uani 1 1 d .
Cl2 Cl 0.0890(2) 0.03935(10) 0.81586(6) 0.0102(3) Uani 1 1 d .
B1 B 0.8180(11) 0.8059(5) 0.5936(3) 0.0112(8) Uani 1 1 d .
C1 C 0.7009(9) 0.6516(4) 0.6649(3) 0.0102(7) Uani 1 1 d .
C2 C 0.6459(10) 0.4981(4) 0.6286(3) 0.0122(7) Uani 1 1 d .
H2A H 0.6818 0.4878 0.5613 0.015 Uiso 1 1 calc R
C3 C 0.5413(9) 0.3632(5) 0.6886(3) 0.0129(8) Uani 1 1 d .
H3 H 0.5069 0.2599 0.6632 0.015 Uiso 1 1 calc R
C4 C 0.5372(11) 0.5221(5) 0.8226(3) 0.0153(8) Uani 1 1 d .
H4 H 0.4996 0.5283 0.8902 0.018 Uiso 1 1 calc R
C5 C 0.6418(10) 0.6602(4) 0.7646(3) 0.0124(7) Uani 1 1 d .
H5 H 0.6742 0.7618 0.7922 0.015 Uiso 1 1 calc R
N1 N 0.4876(9) 0.3779(4) 0.7840(2) 0.0119(6) Uani 1 1 d D
O1 O 0.8012(8) 0.7912(3) 0.49981(19) 0.0164(6) Uani 1 1 d .
H1 H 0.8721 0.8777 0.4677 0.025 Uiso 1 1 calc R
O2 O 0.9371(7) 0.9476(3) 0.62208(19) 0.0147(6) Uani 1 1 d .
H2 H 0.9116 0.9448 0.6822 0.022 Uiso 1 1 calc R
H1A H 0.421(11) 0.291(4) 0.817(3) 0.013(11) Uiso 1 1 d D

loop_
_atom_site_aniso_label
_atom_site_aniso_U_11
_atom_site_aniso_U_22
_atom_site_aniso_U_33
_atom_site_aniso_U_23
_atom_site_aniso_U_13
_atom_site_aniso_U_12
Mn1 0.0094(4) 0.0107(4) 0.0062(4) -0.0003(3) -0.0010(3) -0.0040(3)
Cl1 0.0113(4) 0.0100(4) 0.0074(4) -0.0005(3) -0.0011(3) -0.0038(3)
Cl2 0.0119(4) 0.0128(4) 0.0070(4) -0.0005(3) -0.0016(3) -0.0046(3)
B1 0.014(2) 0.0113(18) 0.008(2) 0.0018(15) -0.0011(15) -0.0026(15)
C1 0.0109(17) 0.0100(15) 0.0097(18) 0.0004(13) -0.0020(14) -0.0019(13)
C2 0.0147(18) 0.0130(16) 0.0102(18) -0.0023(14) -0.0038(14) -0.0032(14)
C3 0.0123(18) 0.0128(16) 0.0143(19) -0.0037(14) -0.0029(14) -0.0013(14)
C4 0.020(2) 0.0147(17) 0.0121(19) -0.0014(15) -0.0036(15) -0.0042(15)
C5 0.0163(18) 0.0112(16) 0.0098(18) -0.0034(14) -0.0016(14) -0.0004(14)
N1 0.0142(15) 0.0120(14) 0.0095(16) 0.0015(12) 0.0004(12) -0.0046(12)
O1 0.0285(16) 0.0148(13) 0.0078(13) 0.0011(10) -0.0039(11) -0.0088(12)
O2 0.0234(15) 0.0152(12) 0.0073(13) 0.0004(10) -0.0024(11) -0.0088(11)

loop_
_atom_type_symbol
_atom_type_description
_atom_type_scat_dispersion_real
_atom_type_scat_dispersion_imag
_atom_type_scat_source
C C 0.0033 0.0016 'International Tables Vol C Tables 4.2.6.8 and 6.1.1.4'
H H 0.0000 0.0000 'International Tables Vol C Tables 4.2.6.8 and 6.1.1.4'
B B 0.0013 0.0007 'International Tables Vol C Tables 4.2.6.8 and 6.1.1.4'
N N 0.0061 0.0033 'International Tables Vol C Tables 4.2.6.8 and 6.1.1.4'
O O 0.0106 0.0060 'International Tables Vol C Tables 4.2.6.8 and 6.1.1.4'
Cl Cl 0.1484 0.1585 'International Tables Vol C Tables 4.2.6.8 and 6.1.1.4'
Mn Mn 0.3368 0.7283 'International Tables Vol C Tables 4.2.6.8 and 6.1.1.4'

loop_
_geom_angle_atom_site_label_1
_geom_angle_atom_site_label_2
_geom_angle_atom_site_label_3
_geom_angle
_geom_angle_site_symmetry_1
_geom_angle_site_symmetry_3
Cl1 Mn1 Cl1 180.00(2) 2_557 .
Cl1 Mn1 Cl2 88.03(4) 2_557 2_557
Cl1 Mn1 Cl2 91.97(4) . 2_557
Cl1 Mn1 Cl2 91.97(4) 2_557 .
Cl1 Mn1 Cl2 88.03(4) . .
Cl2 Mn1 Cl2 180.0 2_557 .
Cl1 Mn1 Cl1 86.04(3) 2_557 1_455
Cl1 Mn1 Cl1 93.96(3) . 1_455
Cl2 Mn1 Cl1 90.46(4) 2_557 1_455
Cl2 Mn1 Cl1 89.54(4) . 1_455
Cl1 Mn1 Cl1 93.96(3) 2_557 2_657
Cl1 Mn1 Cl1 86.04(3) . 2_657
Cl2 Mn1 Cl1 89.54(4) 2_557 2_657
Cl2 Mn1 Cl1 90.46(4) . 2_657
Cl1 Mn1 Cl1 180.00(4) 1_455 2_657
Mn1 Cl1 Mn1 93.96(3) . 1_655
O1 B1 O2 119.8(3) . .
O1 B1 C1 116.3(3) . .
O2 B1 C1 123.8(3) . .
C5 C1 C2 117.1(3) . .
C5 C1 B1 123.1(3) . .
C2 C1 B1 119.8(3) . .
C3 C2 C1 121.1(3) . .
C3 C2 H2A 119.5 . .
C1 C2 H2A 119.5 . .
N1 C3 C2 119.6(3) . .
N1 C3 H3 120.2 . .
C2 C3 H3 120.2 . .
N1 C4 C5 120.3(4) . .
N1 C4 H4 119.9 . .
C5 C4 H4 119.9 . .
C4 C5 C1 120.3(3) . .
C4 C5 H5 119.9 . .
C1 C5 H5 119.9 . .
C3 N1 C4 121.8(3) . .
C3 N1 H1A 115(3) . .
C4 N1 H1A 123(3) . .
B1 O1 H1 109.5 . .
B1 O2 H2 109.5 . .

loop_
_geom_bond_atom_site_label_1
_geom_bond_atom_site_label_2
_geom_bond_distance
_geom_bond_site_symmetry_2
Mn1 Cl1 2.5149(11) 2_557
Mn1 Cl1 2.5149(10) .
Mn1 Cl2 2.5727(10) 2_557
Mn1 Cl2 2.5727(10) .
Mn1 Cl1 2.5832(12) 1_455
Mn1 Cl1 2.5832(12) 2_657
Cl1 Mn1 2.5832(12) 1_655
B1 O1 1.348(5) .
B1 O2 1.369(5) .
B1 C1 1.583(5) .
C1 C5 1.402(5) .
C1 C2 1.406(5) .
C2 C3 1.369(5) .
C2 H2A 0.9500 .
C3 N1 1.348(5) .
C3 H3 0.9500 .
C4 N1 1.349(5) .
C4 C5 1.374(5) .
C4 H4 0.9500 .
C5 H5 0.9500 .
N1 H1A 0.843(19) .
O1 H1 0.8400 .
O2 H2 0.8400 .

loop_
_geom_torsion_atom_site_label_1
_geom_torsion_atom_site_label_2
_geom_torsion_atom_site_label_3
_geom_torsion_atom_site_label_4
_geom_torsion
_geom_torsion_site_symmetry_1
_geom_torsion_site_symmetry_4
Cl1 Mn1 Cl1 Mn1 0(24) 2_557 1_655
Cl2 Mn1 Cl1 Mn1 89.40(4) 2_557 1_655
Cl2 Mn1 Cl1 Mn1 -90.60(4) . 1_655
Cl1 Mn1 Cl1 Mn1 180.0 1_455 1_655
Cl1 Mn1 Cl1 Mn1 0.0 2_657 1_655
O1 B1 C1 C5 -168.4(3) . .
O2 B1 C1 C5 12.6(6) . .
O1 B1 C1 C2 10.5(5) . .
O2 B1 C1 C2 -168.5(3) . .
C5 C1 C2 C3 -0.4(5) . .
B1 C1 C2 C3 -179.4(3) . .
C1 C2 C3 N1 0.5(5) . .
N1 C4 C5 C1 -0.5(5) . .
C2 C1 C5 C4 0.4(5) . .
B1 C1 C5 C4 179.4(3) . .
C2 C3 N1 C4 -0.6(5) . .
C5 C4 N1 C3 0.6(5) . .
